data_2013052
loop_
_publ_author_name
'Rodrigues, V. H.'
'Paix\~ao, J. A.'
'Costa, M. M. R. R.'
'Matos Beja, A.'

_publ_section_title
;
 Glycinium trifluoroacetate
;
_journal_issue 11
_journal_name_full 'Acta Crystallographica Section C'
_journal_page_first o658
_journal_page_last o660
_journal_paper_doi 10.1107/S010827010201778X
_journal_volume 58
_journal_year 2002
_chemical_formula_moiety 'C2 H6 N O2 + , C2 F3 O2 -'
_chemical_formula_sum 'C4 H6 F3 N O4'
_chemical_formula_weight 189.10
_chemical_name_common 'glycine trifluoroacetate'
_chemical_name_systematic
;
Glycinium trifluoroacetate
;
_space_group_IT_number 14
_symmetry_cell_setting monoclinic
_symmetry_space_group_name_Hall '-P 2ybc'
_symmetry_space_group_name_H-M 'P 1 21/c 1'
_atom_sites_solution_hydrogens geom
_atom_sites_solution_primary direct
_atom_sites_solution_secondary difmap
_audit_creation_method SHELXL97
_cell_angle_alpha 90
_cell_angle_beta 106.67(7)
_cell_angle_gamma 90
_cell_formula_units_Z 4
_cell_length_a 4.9598(6)
_cell_length_b 12.239(2)
_cell_length_c 12.015(8)
_cell_measurement_reflns_used 25
_cell_measurement_temperature 293(2)
_cell_measurement_theta_max 15.39
_cell_measurement_theta_min 9.59
_cell_volume 698.7(5)
_computing_cell_refinement 'CAD-4 Software'
_computing_data_collection 'CAD-4 Software (Enraf-Nonius, 1989)'
_computing_data_reduction 'PLATON (Spek, 2001)'
_computing_molecular_graphics 'ORTEPII (Johnson, 1976)'
_computing_publication_material SHELXL97
_computing_structure_refinement 'SHELXL97 (Sheldrick, 1997)'
_computing_structure_solution 'SHELXS97 (Sheldrick, 1990)'
_diffrn_ambient_temperature 293(2)
_diffrn_measured_fraction_theta_full 0.996
_diffrn_measured_fraction_theta_max 0.996
_diffrn_measurement_device_type 'Enraf-Nonius CAD-4'
_diffrn_measurement_method 'profile data from \w/2\q'
_diffrn_radiation_monochromator graphite
_diffrn_radiation_source 'fine-focus sealed tube'
_diffrn_radiation_type MoK\a
_diffrn_radiation_wavelength 0.71073
_diffrn_reflns_av_R_equivalents 0.021
_diffrn_reflns_av_sigmaI/netI 0.014
_diffrn_reflns_limit_h_max 0
_diffrn_reflns_limit_h_min -6
_diffrn_reflns_limit_k_max 0
_diffrn_reflns_limit_k_min -15
_diffrn_reflns_limit_l_max 15
_diffrn_reflns_limit_l_min -14
_diffrn_reflns_number 1772
_diffrn_reflns_theta_full 27.48
_diffrn_reflns_theta_max 27.48
_diffrn_reflns_theta_min 3.33
_diffrn_standards_decay_% 7
_diffrn_standards_interval_time 180
_diffrn_standards_number 25
_exptl_absorpt_coefficient_mu 0.203
_exptl_absorpt_correction_type none
_exptl_crystal_colour colourless
_exptl_crystal_density_diffrn 1.798
_exptl_crystal_density_meas ?
_exptl_crystal_density_method 'not measured'
_exptl_crystal_description prismatic
_exptl_crystal_F_000 384
_exptl_crystal_size_max 0.47
_exptl_crystal_size_mid 0.40
_exptl_crystal_size_min 0.15
_refine_diff_density_max 0.32
_refine_diff_density_min -0.19
_refine_ls_extinction_coef 0.197(10)
_refine_ls_extinction_expression Fc^*^=kFc[1+0.001xFc^2^\l^3^/sin(2\q)]^-1/4^
_refine_ls_extinction_method 'SHELXL97 (Sheldrick, 1997)'
_refine_ls_goodness_of_fit_ref 1.018
_refine_ls_hydrogen_treatment mixed
_refine_ls_matrix_type full
_refine_ls_number_parameters 154
_refine_ls_number_reflns 1599
_refine_ls_number_restraints 0
_refine_ls_restrained_S_all 1.018
_refine_ls_R_factor_all 0.044
_refine_ls_R_factor_gt 0.030
_refine_ls_shift/su_max <0.001
_refine_ls_shift/su_mean 0.000
_refine_ls_structure_factor_coef Fsqd
_refine_ls_weighting_details 'calc w = 1/[\s^2^(Fo^2^)+(0.0538P)^2^+0.1642P] where P=(Fo^2^+2Fc^2^)/3'
_refine_ls_weighting_scheme calc
_refine_ls_wR_factor_gt 0.083
_refine_ls_wR_factor_ref 0.092
_reflns_number_gt 1285
_reflns_number_total 1599
_reflns_threshold_expression I>2\s(I)
_cod_data_source_file sk1592.cif
_cod_data_source_block I
_cod_depositor_comments
;
The following automatic conversions were performed:
'_symmetry_cell_setting' value 'Monoclinic' changed to 'monoclinic'
according to '/home/saulius/struct/CIF-dictionaries/cif_core.dic'
dictionary named 'cif_core.dic' version 2.4.1 from 2010-06-29.

Automatic conversion script
Id: cif_fix_enum 1527 2010-12-29 10:47:43Z saulius 

The following automatic conversions were performed:

'_symmetry_cell_setting' value 'Monoclinic' changed to 'monoclinic'
according to /home/saulius/struct/CIF-dictionaries/cif_core.dic
dictionary named 'cif_core.dic' version 2.4.1 from 2010-06-29.

Automatic conversion script
Id: cif_fix_values 1715 2011-07-08 13:25:40Z adriana 

The following automatic conversions were performed:

'_exptl_crystal_density_meas' value 'not measured' was changed to '?'
- the value is perceived as not measured.

Automatic conversion script
Id: cif_fix_values 3008 2015-01-20 13:52:24Z robertas 
;
_cod_original_sg_symbol_H-M 'P 21/c'
_cod_database_code 2013052
_cod_database_fobs_code 2013052

loop_
_symmetry_equiv_pos_as_xyz
'x, y, z'
'-x, y+1/2, -z+1/2'
'-x, -y, -z'
'x, -y-1/2, z-1/2'

loop_
_atom_site_label
_atom_site_fract_x
_atom_site_fract_y
_atom_site_fract_z
_atom_site_U_iso_or_equiv
_atom_site_adp_type
_atom_site_calc_flag
_atom_site_refinement_flags
_atom_site_occupancy
_atom_site_disorder_assembly
_atom_site_disorder_group
_atom_site_type_symbol
O1 0.5549(2) 0.64019(9) 0.14246(10) 0.0417(3) Uani d . 1 . . O
H1 0.660(5) 0.6601(17) 0.100(2) 0.065(6) Uiso d . 1 . . H
O2 0.6954(2) 0.47019(8) 0.11800(9) 0.0389(3) Uani d . 1 . . O
N 0.3357(3) 0.37703(10) 0.22041(10) 0.0335(3) Uani d . 1 . . N
H5 0.278(4) 0.3452(15) 0.1473(19) 0.053(5) Uiso d . 1 . . H
H4 0.215(4) 0.3557(14) 0.2604(16) 0.047(5) Uiso d . 1 . . H
H6 0.508(5) 0.3435(17) 0.2557(19) 0.061(6) Uiso d . 1 . . H
C1 0.5528(2) 0.53342(11) 0.15255(11) 0.0289(3) Uani d . 1 . . C
C2 0.3451(3) 0.49723(12) 0.21543(13) 0.0365(3) Uani d . 1 . . C
H2 0.3997 0.5267 0.2937 0.044 Uiso calc R 1 . . H
H3 0.1596 0.5251 0.1754 0.044 Uiso calc R 1 . . H
F1 0.6043(15) 0.1099(4) -0.0188(5) 0.0464(13) Uani d P 0.75(5) . . F
F2 0.812(2) 0.2257(6) 0.1144(9) 0.0560(13) Uani d P 0.75(5) . . F
F3 1.0226(17) 0.0808(6) 0.0920(9) 0.0613(14) Uani d P 0.75(5) . . F
O4 1.1501(2) 0.29041(9) -0.00972(8) 0.0401(3) Uani d . 1 . . O
O3 0.9317(2) 0.17262(8) -0.14903(8) 0.0365(3) Uani d . 1 . . O
C3 0.9888(2) 0.21341(10) -0.05132(10) 0.0277(3) Uani d . 1 . . C
C4 0.8537(3) 0.15886(11) 0.03542(11) 0.0329(3) Uani d . 1 . . C
F1A 0.658(9) 0.101(3) -0.006(3) 0.084(6) Uani d P 0.25(5) . . F
F2A 0.775(5) 0.2334(15) 0.102(2) 0.050(3) Uani d P 0.25(5) . . F
F3A 1.031(4) 0.094(3) 0.111(3) 0.065(5) Uani d P 0.25(5) . . F

loop_
_atom_site_aniso_label
_atom_site_aniso_U_11
_atom_site_aniso_U_22
_atom_site_aniso_U_33
_atom_site_aniso_U_12
_atom_site_aniso_U_13
_atom_site_aniso_U_23
O1 0.0466(6) 0.0362(5) 0.0504(6) -0.0024(4) 0.0269(5) 0.0014(4)
O2 0.0349(5) 0.0420(6) 0.0454(6) 0.0033(4) 0.0206(4) 0.0024(4)
N 0.0325(6) 0.0410(7) 0.0286(5) -0.0096(5) 0.0114(5) 0.0002(5)
C1 0.0224(5) 0.0360(6) 0.0270(6) -0.0017(5) 0.0052(4) 0.0007(5)
C2 0.0293(6) 0.0406(7) 0.0440(7) -0.0015(5) 0.0174(6) 0.0004(6)
F1 0.0397(16) 0.059(2) 0.0427(14) -0.0251(15) 0.0159(12) -0.0086(9)
F2 0.077(3) 0.0540(18) 0.0504(18) -0.023(2) 0.040(2) -0.0189(14)
F3 0.083(3) 0.053(2) 0.052(3) 0.0187(13) 0.025(2) 0.0222(16)
O4 0.0438(6) 0.0449(6) 0.0341(5) -0.0179(4) 0.0153(4) -0.0057(4)
O3 0.0380(5) 0.0457(6) 0.0274(5) -0.0041(4) 0.0118(4) -0.0059(4)
C3 0.0267(6) 0.0302(6) 0.0270(6) 0.0004(5) 0.0089(5) 0.0012(5)
C4 0.0377(7) 0.0329(7) 0.0300(6) -0.0057(5) 0.0129(5) -0.0026(5)
F1A 0.071(11) 0.114(12) 0.064(6) -0.064(8) 0.013(7) -0.010(6)
F2A 0.049(4) 0.067(6) 0.046(5) 0.011(5) 0.033(4) -0.016(3)
F3A 0.052(6) 0.102(13) 0.037(6) 0.011(6) 0.005(4) 0.038(7)

loop_
_atom_type_symbol
_atom_type_description
_atom_type_scat_dispersion_real
_atom_type_scat_dispersion_imag
_atom_type_scat_source
C C 0.0033 0.0016 'International Tables Vol C Tables 4.2.6.8 and 6.1.1.4'
N N 0.0061 0.0033 'International Tables Vol C Tables 4.2.6.8 and 6.1.1.4'
O O 0.0106 0.0060 'International Tables Vol C Tables 4.2.6.8 and 6.1.1.4'
F F 0.0171 0.0103 'International Tables Vol C Tables 4.2.6.8 and 6.1.1.4'
H H 0.0000 0.0000 'International Tables Vol C Tables 4.2.6.8 and 6.1.1.4'

loop_
_geom_angle_atom_site_label_1
_geom_angle_atom_site_label_2
_geom_angle_atom_site_label_3
_geom_angle
_geom_angle_publ_flag
C1 O1 H1 111.0(14) ?
C2 N H5 112.7(11) ?
C2 N H4 110.0(11) ?
H5 N H4 107.9(16) ?
C2 N H6 114.9(13) ?
H5 N H6 103.9(17) ?
H4 N H6 107.0(17) ?
O2 C1 O1 126.11(12) yes
O2 C1 C2 122.61(12) yes
O1 C1 C2 111.28(11) yes
N C2 C1 110.34(11) ?
N C2 H2 109.6 ?
C1 C2 H2 109.6 ?
N C2 H3 109.6 ?
C1 C2 H3 109.6 ?
H2 C2 H3 108.1 ?
O3 C3 O4 129.44(12) yes
O3 C3 C4 116.28(12) yes
O4 C3 C4 114.21(11) yes
F2 C4 F3 106.6(6) ?
F1A C4 F3A 103.3(18) ?
F1A C4 F2A 108.2(15) ?
F2 C4 F1 108.1(4) ?
F3 C4 F1 106.4(4) ?
F2 C4 C3 114.0(3) yes
F3 C4 C3 109.0(4) yes
F3A C4 C3 112.8(12) no
F2A C4 C3 111.3(8) no
F1 C4 C3 112.2(3) yes

loop_
_geom_bond_atom_site_label_1
_geom_bond_atom_site_label_2
_geom_bond_site_symmetry_2
_geom_bond_distance
_geom_bond_publ_flag
O1 C1 . 1.3127(17) yes
O1 H1 . 0.86(2) yes
O2 C1 . 1.1997(17) yes
N C2 . 1.4736(18) yes
N H5 . 0.93(2) ?
N H4 . 0.91(2) ?
N H6 . 0.93(2) ?
C1 C2 . 1.5084(18) yes
C2 H2 . 0.9700 ?
C2 H3 . 0.9700 ?
F1 C4 . 1.361(7) yes
F2 C4 . 1.313(6) yes
F3 C4 . 1.323(7) yes
O4 C3 . 1.2446(17) yes
O3 C3 . 1.2317(17) yes
C3 C4 . 1.5430(19) yes
C4 F1A . 1.19(3) no
C4 F3A . 1.33(2) no
C4 F2A . 1.341(15) no

loop_
_geom_hbond_atom_site_label_D
_geom_hbond_atom_site_label_H
_geom_hbond_atom_site_label_A
_geom_hbond_site_symmetry_A
_geom_hbond_distance_DH
_geom_hbond_distance_HA
_geom_hbond_distance_DA
_geom_hbond_angle_DHA
O1 H1 O4 3_765 0.86(2) 1.74(3) 2.597(2) 175(2)
N H5 O4 1_455 0.93(2) 1.93(2) 2.856(2) 175.5(17)
N H4 O3 4_466 0.91(2) 2.04(2) 2.941(2) 173.0(16)
N H6 O3 4_566 0.93(2) 2.09(2) 2.984(2) 159.2(18)

loop_
_geom_torsion_atom_site_label_1
_geom_torsion_atom_site_label_2
_geom_torsion_atom_site_label_3
_geom_torsion_atom_site_label_4
_geom_torsion
O2 C1 C2 N -3.27(18)
O1 C1 C2 N 177.08(12)
O3 C3 C4 F1A -17(2)
O4 C3 C4 F1A 165(2)
O3 C3 C4 F2 -151.6(6)
O4 C3 C4 F2 31.2(6)
O3 C3 C4 F3 89.4(5)
O4 C3 C4 F3 -87.8(5)
O3 C3 C4 F3A 101.3(19)
O4 C3 C4 F3A -75.9(19)
O3 C3 C4 F2A -141.7(12)
O4 C3 C4 F2A 41.1(12)
O3 C3 C4 F1 -28.2(3)
O4 C3 C4 F1 154.5(3)
